data_1518488
loop_
_publ_author_name
'Zhang, Junhui'
'Xing, Siyang'
'Ren, Jun'
'Jiang, Shende'
'Wang, Zhongwen'

_publ_section_title
;
 Lewis Acid catalyzed intramolecular [3 + 2] cross cycloadditions of
 cobalt-alkynylcyclopropane 1,1-diesters with carbonyls for construction
 of medium-sized and polycyclic skeletons.
;
_journal_issue 2
_journal_name_full 'Organic letters'
_journal_page_first 218
_journal_page_last 221
_journal_paper_doi 10.1021/ol503285u
_journal_volume 17
_journal_year 2015
_chemical_formula_sum 'C16 H16 O5'
_chemical_formula_weight 288.29
_chemical_name_systematic
; 
 ? 
;
_space_group_IT_number 33
_symmetry_cell_setting orthorhombic
_symmetry_space_group_name_Hall 'P 2c -2n'
_symmetry_space_group_name_H-M 'P n a 21'
_atom_sites_solution_hydrogens geom
_atom_sites_solution_primary direct
_atom_sites_solution_secondary difmap
_audit_creation_method SHELXL-97
_cell_angle_alpha 90.00
_cell_angle_beta 90.00
_cell_angle_gamma 90.00
_cell_formula_units_Z 4
_cell_length_a 14.969(8)
_cell_length_b 7.307(4)
_cell_length_c 12.761(7)
_cell_measurement_reflns_used 5212
_cell_measurement_temperature 113(2)
_cell_measurement_theta_max 28.0
_cell_measurement_theta_min 1.6
_cell_volume 1395.8(13)
_computing_cell_refinement CrystalClear
_computing_data_collection CrystalClear
_computing_data_reduction CrystalClear
_computing_molecular_graphics 'Bruker SHELXTL'
_computing_publication_material 'CrystalStructure 3.8'
_computing_structure_refinement 'SHELXL-97 (Sheldrick, 1997)'
_computing_structure_solution 'SHELXS-97 (Sheldrick, 1990)'
_diffrn_ambient_temperature 113(2)
_diffrn_detector_area_resol_mean 14.22
_diffrn_measured_fraction_theta_full 0.999
_diffrn_measured_fraction_theta_max 0.999
_diffrn_measurement_device_type 'Rigaku Saturn724 CCD'
_diffrn_measurement_method '\w and \f scans'
_diffrn_radiation_monochromator multilayer
_diffrn_radiation_source 'rotating anode'
_diffrn_radiation_type MoK\a
_diffrn_radiation_wavelength 0.71073
_diffrn_reflns_av_R_equivalents 0.0406
_diffrn_reflns_av_sigmaI/netI 0.0393
_diffrn_reflns_limit_h_max 19
_diffrn_reflns_limit_h_min -19
_diffrn_reflns_limit_k_max 9
_diffrn_reflns_limit_k_min -9
_diffrn_reflns_limit_l_max 16
_diffrn_reflns_limit_l_min -16
_diffrn_reflns_number 16873
_diffrn_reflns_theta_full 27.84
_diffrn_reflns_theta_max 27.84
_diffrn_reflns_theta_min 2.72
_diffrn_standards_decay_% 0
_diffrn_standards_interval_count 0
_diffrn_standards_interval_time 0
_diffrn_standards_number 0
_exptl_absorpt_coefficient_mu 0.102
_exptl_absorpt_correction_T_max 0.9878
_exptl_absorpt_correction_T_min 0.9799
_exptl_absorpt_correction_type multi-scan
_exptl_absorpt_process_details CrystalClear
_exptl_crystal_colour Colorless
_exptl_crystal_density_diffrn 1.372
_exptl_crystal_density_method 'not measured'
_exptl_crystal_description Prism
_exptl_crystal_F_000 608
_exptl_crystal_size_max 0.20
_exptl_crystal_size_mid 0.18
_exptl_crystal_size_min 0.12
_refine_diff_density_max 0.161
_refine_diff_density_min -0.196
_refine_diff_density_rms 0.044
_refine_ls_abs_structure_details 'Flack H D (1983), Acta Cryst. A39, 876-881'
_refine_ls_abs_structure_Flack 0.8(7)
_refine_ls_extinction_method none
_refine_ls_goodness_of_fit_ref 0.999
_refine_ls_hydrogen_treatment constr
_refine_ls_matrix_type full
_refine_ls_number_parameters 192
_refine_ls_number_reflns 3318
_refine_ls_number_restraints 1
_refine_ls_restrained_S_all 0.999
_refine_ls_R_factor_all 0.0386
_refine_ls_R_factor_gt 0.0342
_refine_ls_shift/su_max 0.000
_refine_ls_shift/su_mean 0.000
_refine_ls_structure_factor_coef Fsqd
_refine_ls_weighting_details 'calc w=1/[\s^2^(Fo^2^)+(0.0375P)^2^+0.0000P] where P=(Fo^2^+2Fc^2^)/3'
_refine_ls_weighting_scheme calc
_refine_ls_wR_factor_gt 0.0664
_refine_ls_wR_factor_ref 0.0684
_reflns_number_gt 2993
_reflns_number_total 3318
_reflns_threshold_expression >2sigma(I)
_cod_data_source_file ol503285u_si_001.cif
_cod_data_source_block m121117b1
_cod_depositor_comments
;
The following automatic conversions were performed:

'_symmetry_cell_setting' value 'Orthorhombic' changed to
'orthorhombic' according to
/home/saulius/struct/COD-crude-data--automatic-downloads/rss-feeds/ACS/lib/dictionaries/cif_core.dic
dictionary named 'cif_core.dic' version 2.4.2 from
2011-04-26.

'_exptl_absorpt_correction_type' value 'MULTI-SCAN'
changed to 'multi-scan' according to
/home/saulius/struct/COD-crude-data--automatic-downloads/rss-feeds/ACS/lib/dictionaries/cif_core.dic
dictionary named 'cif_core.dic' version 2.4.2 from
2011-04-26.

'_refine_ls_hydrogen_treatment' value 'CONSTR' changed
to 'constr' according to
/home/saulius/struct/COD-crude-data--automatic-downloads/rss-feeds/ACS/lib/dictionaries/cif_core.dic
dictionary named 'cif_core.dic' version 2.4.2 from 2011-04-26.

Automatic conversion script
Id: cif_fix_values 2935 2014-11-11 08:27:57Z andrius 

 Adding full bibliography for 1518487--1518489.cif.
;
_cod_original_cell_volume 1395.9(13)
_cod_original_sg_symbol_H-M Pna2(1)
_cod_database_code 1518488

loop_
_symmetry_equiv_pos_as_xyz
'x, y, z'
'-x, -y, z+1/2'
'x+1/2, -y+1/2, z'
'-x+1/2, y+1/2, z+1/2'

loop_
_atom_site_label
_atom_site_type_symbol
_atom_site_fract_x
_atom_site_fract_y
_atom_site_fract_z
_atom_site_U_iso_or_equiv
_atom_site_adp_type
_atom_site_occupancy
_atom_site_symmetry_multiplicity
_atom_site_calc_flag
_atom_site_refinement_flags
O1 O 1.01207(6) 0.56398(13) 0.37755(9) 0.0240(2) Uani 1 1 d .
O2 O 0.73962(6) 0.49222(13) 0.32935(9) 0.0264(2) Uani 1 1 d .
O3 O 0.78460(6) 0.20194(12) 0.35501(8) 0.0222(2) Uani 1 1 d .
O4 O 0.97758(7) 0.14545(15) 0.22299(8) 0.0323(3) Uani 1 1 d .
O5 O 0.86407(6) 0.26479(14) 0.12940(8) 0.0261(2) Uani 1 1 d .
C1 C 0.95804(8) 0.40358(18) 0.38826(12) 0.0198(3) Uani 1 1 d .
H1 H 0.9981 0.2948 0.3811 0.024 Uiso 1 1 calc R
C2 C 0.91460(9) 0.39363(17) 0.49422(11) 0.0193(3) Uani 1 1 d .
C3 C 0.91628(10) 0.22755(18) 0.54727(11) 0.0228(3) Uani 1 1 d .
H3 H 0.9473 0.1273 0.5169 0.027 Uiso 1 1 calc R
C4 C 0.87400(10) 0.2033(2) 0.64327(12) 0.0271(3) Uani 1 1 d .
H4 H 0.8742 0.0870 0.6765 0.032 Uiso 1 1 calc R
C5 C 0.83173(10) 0.3503(2) 0.68962(12) 0.0278(3) Uani 1 1 d .
H5 H 0.8030 0.3363 0.7555 0.033 Uiso 1 1 calc R
C6 C 0.83150(9) 0.5183(2) 0.63965(12) 0.0256(3) Uani 1 1 d .
H6 H 0.8032 0.6192 0.6728 0.031 Uiso 1 1 calc R
C7 C 0.87191(9) 0.54421(18) 0.54145(11) 0.0206(3) Uani 1 1 d .
C8 C 0.86244(9) 0.72749(19) 0.49313(12) 0.0231(3) Uani 1 1 d .
H8 H 0.8275 0.8120 0.5322 0.028 Uiso 1 1 calc R
C9 C 0.89520(9) 0.79226(19) 0.40361(12) 0.0242(3) Uani 1 1 d .
H9 H 0.8764 0.9121 0.3849 0.029 Uiso 1 1 calc R
C10 C 0.95765(9) 0.70129(18) 0.32862(12) 0.0243(3) Uani 1 1 d .
H10 H 0.9972 0.7960 0.2963 0.029 Uiso 1 1 calc R
C11 C 0.90950(9) 0.59560(19) 0.24127(11) 0.0233(3) Uani 1 1 d .
H11A H 0.9472 0.5861 0.1778 0.028 Uiso 1 1 calc R
H11B H 0.8522 0.6549 0.2226 0.028 Uiso 1 1 calc R
C12 C 0.89380(9) 0.40542(18) 0.29126(11) 0.0184(3) Uani 1 1 d .
C13 C 0.79671(9) 0.37684(19) 0.32564(11) 0.0191(3) Uani 1 1 d .
C14 C 0.70079(10) 0.1630(2) 0.40748(12) 0.0315(4) Uani 1 1 d .
H14A H 0.6962 0.2377 0.4711 0.047 Uiso 1 1 calc R
H14B H 0.6985 0.0331 0.4264 0.047 Uiso 1 1 calc R
H14C H 0.6510 0.1920 0.3605 0.047 Uiso 1 1 calc R
C15 C 0.91806(9) 0.25505(19) 0.21308(11) 0.0210(3) Uani 1 1 d .
C16 C 0.88176(11) 0.1329(2) 0.04715(13) 0.0314(4) Uani 1 1 d .
H16A H 0.9414 0.1548 0.0179 0.047 Uiso 1 1 calc R
H16B H 0.8369 0.1459 -0.0083 0.047 Uiso 1 1 calc R
H16C H 0.8790 0.0089 0.0762 0.047 Uiso 1 1 calc R

loop_
_atom_site_aniso_label
_atom_site_aniso_U_11
_atom_site_aniso_U_22
_atom_site_aniso_U_33
_atom_site_aniso_U_23
_atom_site_aniso_U_13
_atom_site_aniso_U_12
O1 0.0185(4) 0.0207(5) 0.0329(6) -0.0007(4) 0.0016(4) -0.0042(4)
O2 0.0221(5) 0.0290(5) 0.0281(5) -0.0008(4) -0.0006(5) 0.0065(4)
O3 0.0183(5) 0.0222(5) 0.0261(6) -0.0016(4) 0.0025(4) -0.0038(4)
O4 0.0369(6) 0.0296(6) 0.0304(6) -0.0056(5) 0.0000(5) 0.0135(5)
O5 0.0257(5) 0.0283(6) 0.0242(5) -0.0072(4) 0.0011(5) 0.0006(4)
C1 0.0167(6) 0.0164(7) 0.0264(7) -0.0017(6) -0.0009(6) -0.0002(5)
C2 0.0146(6) 0.0198(7) 0.0235(7) -0.0022(6) -0.0055(6) -0.0015(5)
C3 0.0231(7) 0.0207(7) 0.0247(7) -0.0026(6) -0.0062(7) -0.0002(6)
C4 0.0299(8) 0.0245(8) 0.0269(9) 0.0043(6) -0.0084(7) -0.0064(6)
C5 0.0282(7) 0.0330(9) 0.0222(8) 0.0010(6) -0.0022(6) -0.0039(7)
C6 0.0245(7) 0.0282(8) 0.0240(8) -0.0033(6) -0.0003(7) 0.0003(6)
C7 0.0195(7) 0.0218(7) 0.0205(7) -0.0016(6) -0.0044(6) 0.0000(6)
C8 0.0246(7) 0.0204(7) 0.0242(7) -0.0061(6) -0.0008(6) 0.0020(6)
C9 0.0275(8) 0.0162(7) 0.0287(9) -0.0017(6) -0.0021(7) -0.0014(6)
C10 0.0260(7) 0.0177(7) 0.0291(8) 0.0006(6) 0.0035(7) -0.0030(6)
C11 0.0257(7) 0.0217(7) 0.0225(8) 0.0014(6) 0.0039(6) 0.0002(6)
C12 0.0168(6) 0.0184(7) 0.0201(7) -0.0010(5) 0.0019(5) -0.0003(5)
C13 0.0189(6) 0.0231(7) 0.0153(6) -0.0018(6) -0.0024(6) 0.0004(6)
C14 0.0239(8) 0.0353(9) 0.0354(9) -0.0012(7) 0.0082(7) -0.0093(6)
C15 0.0203(6) 0.0215(7) 0.0212(7) 0.0000(5) 0.0045(6) -0.0033(6)
C16 0.0336(8) 0.0349(9) 0.0258(8) -0.0128(7) 0.0042(7) -0.0032(7)

loop_
_atom_type_symbol
_atom_type_description
_atom_type_scat_dispersion_real
_atom_type_scat_dispersion_imag
_atom_type_scat_source
C C 0.0033 0.0016 'International Tables Vol C Tables 4.2.6.8 and 6.1.1.4'
H H 0.0000 0.0000 'International Tables Vol C Tables 4.2.6.8 and 6.1.1.4'
O O 0.0106 0.0060 'International Tables Vol C Tables 4.2.6.8 and 6.1.1.4'

loop_
_geom_angle_atom_site_label_1
_geom_angle_atom_site_label_2
_geom_angle_atom_site_label_3
_geom_angle
C1 O1 C10 107.07(10)
C13 O3 C14 115.59(10)
C15 O5 C16 115.55(11)
O1 C1 C2 111.73(11)
O1 C1 C12 105.33(11)
C2 C1 C12 116.47(11)
O1 C1 H1 107.6
C2 C1 H1 107.6
C12 C1 H1 107.6
C3 C2 C7 118.83(14)
C3 C2 C1 118.22(12)
C7 C2 C1 122.95(12)
C2 C3 C4 122.15(13)
C2 C3 H3 118.9
C4 C3 H3 118.9
C5 C4 C3 119.16(14)
C5 C4 H4 120.4
C3 C4 H4 120.4
C4 C5 C6 119.63(15)
C4 C5 H5 120.2
C6 C5 H5 120.2
C5 C6 C7 121.99(14)
C5 C6 H6 119.0
C7 C6 H6 119.0
C6 C7 C2 118.17(13)
C6 C7 C8 116.88(12)
C2 C7 C8 124.88(13)
C9 C8 C7 130.08(14)
C9 C8 H8 115.0
C7 C8 H8 115.0
C8 C9 C10 128.50(13)
C8 C9 H9 115.7
C10 C9 H9 115.7
O1 C10 C9 112.80(12)
O1 C10 C11 103.33(11)
C9 C10 C11 113.27(12)
O1 C10 H10 109.1
C9 C10 H10 109.1
C11 C10 H10 109.1
C10 C11 C12 102.93(11)
C10 C11 H11A 111.2
C12 C11 H11A 111.2
C10 C11 H11B 111.2
C12 C11 H11B 111.2
H11A C11 H11B 109.1
C15 C12 C13 108.32(11)
C15 C12 C11 109.91(12)
C13 C12 C11 112.62(11)
C15 C12 C1 111.32(11)
C13 C12 C1 110.77(11)
C11 C12 C1 103.89(11)
O2 C13 O3 124.08(12)
O2 C13 C12 126.18(12)
O3 C13 C12 109.71(11)
O3 C14 H14A 109.5
O3 C14 H14B 109.5
H14A C14 H14B 109.5
O3 C14 H14C 109.5
H14A C14 H14C 109.5
H14B C14 H14C 109.5
O4 C15 O5 124.37(13)
O4 C15 C12 125.83(14)
O5 C15 C12 109.79(12)
O5 C16 H16A 109.5
O5 C16 H16B 109.5
H16A C16 H16B 109.5
O5 C16 H16C 109.5
H16A C16 H16C 109.5
H16B C16 H16C 109.5

loop_
_geom_bond_atom_site_label_1
_geom_bond_atom_site_label_2
_geom_bond_distance
O1 C1 1.4306(16)
O1 C10 1.4354(17)
O2 C13 1.2014(16)
O3 C13 1.3441(18)
O3 C14 1.4502(17)
O4 C15 1.2047(17)
O5 C15 1.3411(17)
O5 C16 1.4492(18)
C1 C2 1.502(2)
C1 C12 1.567(2)
C1 H1 1.0000
C2 C3 1.390(2)
C2 C7 1.4080(19)
C3 C4 1.390(2)
C3 H3 0.9500
C4 C5 1.380(2)
C4 H4 0.9500
C5 C6 1.383(2)
C5 H5 0.9500
C6 C7 1.404(2)
C6 H6 0.9500
C7 C8 1.481(2)
C8 C9 1.330(2)
C8 H8 0.9500
C9 C10 1.494(2)
C9 H9 0.9500
C10 C11 1.536(2)
C10 H10 1.0000
C11 C12 1.547(2)
C11 H11A 0.9900
C11 H11B 0.9900
C12 C15 1.528(2)
C12 C13 1.532(2)
C14 H14A 0.9800
C14 H14B 0.9800
C14 H14C 0.9800
C16 H16A 0.9800
C16 H16B 0.9800
C16 H16C 0.9800

loop_
_geom_torsion_atom_site_label_1
_geom_torsion_atom_site_label_2
_geom_torsion_atom_site_label_3
_geom_torsion_atom_site_label_4
_geom_torsion
C10 O1 C1 C2 -94.59(13)
C10 O1 C1 C12 32.77(13)
O1 C1 C2 C3 -134.79(12)
C12 C1 C2 C3 104.11(14)
O1 C1 C2 C7 45.72(17)
C12 C1 C2 C7 -75.38(16)
C7 C2 C3 C4 2.8(2)
C1 C2 C3 C4 -176.75(12)
C2 C3 C4 C5 -2.5(2)
C3 C4 C5 C6 0.5(2)
C4 C5 C6 C7 1.1(2)
C5 C6 C7 C2 -0.8(2)
C5 C6 C7 C8 176.40(13)
C3 C2 C7 C6 -1.08(19)
C1 C2 C7 C6 178.41(12)
C3 C2 C7 C8 -178.05(12)
C1 C2 C7 C8 1.4(2)
C6 C7 C8 C9 177.86(14)
C2 C7 C8 C9 -5.1(2)
C7 C8 C9 C10 -5.1(3)
C1 O1 C10 C9 79.27(13)
C1 O1 C10 C11 -43.42(13)
C8 C9 C10 O1 -24.9(2)
C8 C9 C10 C11 92.03(18)
O1 C10 C11 C12 35.44(13)
C9 C10 C11 C12 -86.93(13)
C10 C11 C12 C15 -134.99(12)
C10 C11 C12 C13 104.14(13)
C10 C11 C12 C1 -15.78(13)
O1 C1 C12 C15 109.26(12)
C2 C1 C12 C15 -126.31(13)
O1 C1 C12 C13 -130.15(11)
C2 C1 C12 C13 -5.71(15)
O1 C1 C12 C11 -8.98(13)
C2 C1 C12 C11 115.45(12)
C14 O3 C13 O2 -8.98(19)
C14 O3 C13 C12 169.07(11)
C15 C12 C13 O2 -132.11(15)
C11 C12 C13 O2 -10.34(19)
C1 C12 C13 O2 105.52(15)
C15 C12 C13 O3 49.89(14)
C11 C12 C13 O3 171.67(11)
C1 C12 C13 O3 -72.47(13)
C16 O5 C15 O4 -0.6(2)
C16 O5 C15 C12 178.10(11)
C13 C12 C15 O4 -121.03(16)
C11 C12 C15 O4 115.55(16)
C1 C12 C15 O4 1.00(19)
C13 C12 C15 O5 60.29(14)
C11 C12 C15 O5 -63.14(14)
C1 C12 C15 O5 -177.69(10)
